data_1575713
loop_
_publ_author_name
'Katkar, Ashwini Vishwasrao'
'Charpe, Vaibhav Pramod'
'Hwang, Kuo Chu'

_publ_section_title
;
 Synthesis of hydroxyl functionalized aryl/alkyl ketones via
 visible-light-driven cross-coupling of benzoquinones and alcohols at room
 temperature
;
_journal_issue 20
_journal_name_full 'Catalysis Science &amp; Technology'
_journal_page_first 5980
_journal_page_last 5985
_journal_paper_doi 10.1039/D5CY00925A
_journal_volume 15
_journal_year 2025
_chemical_formula_moiety 'C8 H7 O'
_chemical_formula_sum 'C8 H7 O'
_chemical_formula_weight 119.14
_space_group_crystal_system orthorhombic
_space_group_IT_number 36
_space_group_name_Hall 'C 2c -2'
_space_group_name_H-M_alt 'C m c 21'
_atom_sites_solution_hydrogens geom
_atom_sites_solution_primary dual
_audit_creation_date 2025-07-23
_audit_creation_method
;
Olex2 1.5
(compiled 2025.07.13 svn.rb7424aed for OlexSys, GUI svn.r7308)
;
_audit_update_record
;
2025-07-27 deposited with the CCDC.	2025-09-15 downloaded from the CCDC.
;
_cell_angle_alpha 90
_cell_angle_beta 90
_cell_angle_gamma 90
_cell_formula_units_Z 8
_cell_length_a 12.8443(4)
_cell_length_b 10.8782(3)
_cell_length_c 8.8986(3)
_cell_measurement_reflns_used 2833
_cell_measurement_temperature 99.99(10)
_cell_measurement_theta_max 71.7320
_cell_measurement_theta_min 5.3010
_cell_volume 1243.34(7)
_computing_cell_refinement 'CrysAlisPro 1.171.44.113a (Rigaku OD, 2025)'
_computing_data_collection 'CrysAlisPro system (CCD 44.113a 64-bit (release 02-06-2025))'
_computing_data_reduction 'CrysAlisPro 1.171.44.113a (Rigaku OD, 2025)'
_computing_molecular_graphics 'Olex2 1.5 (Dolomanov et al., 2009)'
_computing_publication_material 'Olex2 1.5 (Dolomanov et al., 2009)'
_computing_structure_refinement 'SHELXL 2018/3 (Sheldrick, 2015)'
_computing_structure_solution 'SHELXT 2018/2 (Sheldrick, 2018)'
_diffrn_ambient_environment N~2~
_diffrn_ambient_temperature 99.99(10)
_diffrn_detector 'Hybrid Pixel Array Detector'
_diffrn_detector_area_resol_mean 10.0000
_diffrn_detector_type 'HyPix-Arc 150'
_diffrn_measured_fraction_theta_full 1.000
_diffrn_measured_fraction_theta_max 1.000
_diffrn_measurement_details
;
List of Runs (angles in degrees, time in seconds):

  # Type    Start    End  Width  t~exp~   \w     \q     \k     \f   Frames
#--------------------------------------------------------------------------
  1  \w    -53.00 -13.00   0.50    0.05    --  -57.24 125.00 150.00   80
  2  \w    -89.00 -32.00   0.50    0.05    --  -77.74 111.00 120.00  114
  3  \w    -90.00 -27.00   0.50    0.05    --  -77.74 111.00   0.00  126
  4  \w    -56.00 -31.00   0.50    0.05    --  -77.74 111.00  30.00   50
  5  \w    -89.00 -28.00   0.50    0.05    --  -77.74 111.00-180.00  122
  6  \w    -90.00 -27.00   0.50    0.05    --  -77.74 111.00-120.00  126
  7  \w    -63.00 -33.00   0.50    0.05    --  -77.74 111.00 -60.00   60
  8  \w   -125.00 -86.00   0.50    0.05    --  -77.74 -30.00  90.00   78
  9  \w    -99.00 -71.00   0.50    0.05    --  -57.24 -30.00  30.00   56
 10  \w   -115.00 -78.00   0.50    0.05    --  -68.39 -30.00 -30.00   74
 11  \w   -131.00 -93.00   0.50    0.05    --  -77.74 -30.00  30.00   76
 12  \w   -120.00 -86.00   0.50    0.05    --  -77.74 -30.00 150.00   68
 13  \w   -105.00 -73.00   0.50    0.05    --  -57.24 -30.00 120.00   64
 14  \w     39.00  64.00   0.50    0.05    --   83.09 -95.00 120.00   50
 15  \w     47.00  92.00   0.50    0.05    --   83.09 -95.00 150.00   90
 16  \w     23.00  59.00   0.50    0.05    --   67.76 -95.00  90.00   72
 17  \w     52.00  92.00   0.50    0.05    --   83.09 -95.00  90.00   80
 18  \w     43.00  90.00   0.50    0.05    --   83.09 -95.00 -30.00   94
 19  \w     42.00  92.00   0.50    0.05    --   83.09 -95.00 -90.00  100
 20  \w     40.00  92.00   0.50    0.05    --   83.09 -95.00-150.00  104
 21  \w     11.00  47.00   0.50    0.05    --   55.87 -95.00 -30.00   72
 22  \w     40.00  91.00   0.50    0.05    --   83.09 -95.00  30.00  102
 23  \w     63.00  89.00   0.50    0.05    --   83.09 -95.00  60.00   52
 24  \w    105.00 131.00   0.50    0.05    --   83.09  30.00   0.00   52
 25  \w    100.00 136.00   0.50    0.05    --   83.09  30.00 -90.00   72
 26  \w     77.00 121.00   0.50    0.05    --   67.76  30.00 -90.00   88
 27  \w     93.00 130.00   0.50    0.05    --   83.09  30.00-120.00   74
 28  \w     90.00 115.00   0.50    0.05    --   83.09  30.00-180.00   50
 29  \w     92.00 133.00   0.50    0.05    --   83.09  30.00 -30.00   82
 30  \w     99.00 127.00   0.50    0.05    --   83.09  30.00  30.00   56
 31  \w     91.00 128.00   0.50    0.05    --   83.09  30.00 120.00   74
 32  \w     75.00 113.00   0.50    0.05    --   67.76  30.00 150.00   76
;
_diffrn_measurement_device 'four-circle diffractometer'
_diffrn_measurement_device_type 'XtaLAB Synergy R, DW system, HyPix-Arc 150'
_diffrn_measurement_method '\w scans'
_diffrn_orient_matrix_type 'CrysAlisPro convention (1999,Acta A55,543-557)'
_diffrn_orient_matrix_UB_11 -0.1140639000
_diffrn_orient_matrix_UB_12 -0.0297580000
_diffrn_orient_matrix_UB_13 -0.0390700000
_diffrn_orient_matrix_UB_21 0.0369518000
_diffrn_orient_matrix_UB_22 -0.0946707000
_diffrn_orient_matrix_UB_23 -0.1172212000
_diffrn_orient_matrix_UB_31 -0.0009349000
_diffrn_orient_matrix_UB_32 -0.1011493000
_diffrn_orient_matrix_UB_33 0.1211978000
_diffrn_radiation_monochromator mirror
_diffrn_radiation_probe x-ray
_diffrn_radiation_type 'Cu K\a'
_diffrn_radiation_wavelength 1.54184
_diffrn_reflns_av_R_equivalents 0.0263
_diffrn_reflns_av_unetI/netI 0.0203
_diffrn_reflns_Laue_measured_fraction_full 1.000
_diffrn_reflns_Laue_measured_fraction_max 1.000
_diffrn_reflns_limit_h_max 15
_diffrn_reflns_limit_h_min -15
_diffrn_reflns_limit_k_max 12
_diffrn_reflns_limit_k_min -12
_diffrn_reflns_limit_l_max 10
_diffrn_reflns_limit_l_min -10
_diffrn_reflns_number 5833
_diffrn_reflns_point_group_measured_fraction_full 0.918
_diffrn_reflns_point_group_measured_fraction_max 0.918
_diffrn_reflns_theta_full 67.029
_diffrn_reflns_theta_max 67.029
_diffrn_reflns_theta_min 5.329
_diffrn_source 'Rotating-anode X-ray tube'
_diffrn_source_type 'Rigaku (Cu) X-ray Source'
_exptl_absorpt_coefficient_mu 0.661
_exptl_absorpt_correction_T_max 1.00000
_exptl_absorpt_correction_T_min 0.90382
_exptl_absorpt_correction_type multi-scan
_exptl_absorpt_process_details
;
CrysAlisPro 1.171.44.113a (Rigaku Oxford Diffraction, 2025)
Empirical absorption correction using spherical harmonics,
implemented in SCALE3 ABSPACK scaling algorithm.
;
_exptl_crystal_colour colourless
_exptl_crystal_colour_primary colourless
_exptl_crystal_density_diffrn 1.273
_exptl_crystal_description block
_exptl_crystal_F_000 504
_exptl_crystal_size_max 0.11
_exptl_crystal_size_mid 0.1
_exptl_crystal_size_min 0.1
_refine_diff_density_max 0.178
_refine_diff_density_min -0.190
_refine_diff_density_rms 0.035
_refine_ls_abs_structure_details
;
 Refined as an inversion twin.
;
_refine_ls_abs_structure_Flack 0.0(4)
_refine_ls_extinction_method none
_refine_ls_goodness_of_fit_ref 1.077
_refine_ls_hydrogen_treatment constr
_refine_ls_matrix_type full
_refine_ls_number_parameters 93
_refine_ls_number_reflns 1066
_refine_ls_number_restraints 1
_refine_ls_restrained_S_all 1.077
_refine_ls_R_factor_all 0.0317
_refine_ls_R_factor_gt 0.0304
_refine_ls_shift/su_max 0.000
_refine_ls_shift/su_mean 0.000
_refine_ls_structure_factor_coef Fsqd
_refine_ls_weighting_details 'w=1/[\s^2^(Fo^2^)+(0.0507P)^2^+0.0792P] where P=(Fo^2^+2Fc^2^)/3'
_refine_ls_weighting_scheme calc
_refine_ls_wR_factor_gt 0.0771
_refine_ls_wR_factor_ref 0.0780
_reflns_Friedel_coverage 0.714
_reflns_Friedel_fraction_full 0.824
_reflns_Friedel_fraction_max 0.824
_reflns_number_gt 1022
_reflns_number_total 1066
_reflns_threshold_expression 'I > 2\s(I)'
_cod_data_source_file d5cy00925a2.cif
_cod_data_source_block 2507051lt
_cod_depositor_comments 'Adding full bibliography for 1575710--1575714.cif.'
_cod_database_code 1575713
_shelx_shelxl_version_number 2018/3
_chemical_oxdiff_formula 'C8 H7 O1 '
_shelx_space_group_comment
;
The symmetry employed for this shelxl refinement is uniquely defined
by the following loop, which should always be used as a source of
symmetry information in preference to the above space-group names.
They are only intended as comments.
;
_shelx_estimated_absorpt_t_max 0.937
_shelx_estimated_absorpt_t_min 0.931
_diffrn_oxdiff_digest_od_ed
;

;
_olex2_refinement_description
;
1. Twinned data refinement
 Scales: 1.0(4)
 0.0(4)
2. Fixed Uiso
 At 1.2 times of:
  All C(H) groups
 At 1.5 times of:
  All C(H,H,H) groups
3. Others
 Fixed Sof: H7A(0.5) H7B(0.5) H7C(0.5) H12B(0.5) H12C(0.5)
4.a Me refined with riding coordinates:
 C12(H12A,H12B,H12C)
4.b Aromatic/amide H refined with riding coordinates:
 C8(H8), C9(H9), C10(H10), C11(H11)
4.c Idealised Me refined as rotating group:
 C7(H7A,H7B,H7C)
;
_olex2_submission_special_instructions 'No special instructions were received'
_oxdiff_exptl_absorpt_empirical_details
;
Empirical correction (ABSPACK) includes:
- Absorption correction using spherical harmonics
- Frame scaling
;
_oxdiff_exptl_absorpt_empirical_full_max 1.221
_oxdiff_exptl_absorpt_empirical_full_min 0.880

loop_
_space_group_symop_operation_xyz
'x, y, z'
'-x, -y, z+1/2'
'x, -y, z+1/2'
'-x, y, z'
'x+1/2, y+1/2, z'
'-x+1/2, -y+1/2, z+1/2'
'x+1/2, -y+1/2, z+1/2'
'-x+1/2, y+1/2, z'

loop_
_atom_site_label
_atom_site_type_symbol
_atom_site_fract_x
_atom_site_fract_y
_atom_site_fract_z
_atom_site_U_iso_or_equiv
_atom_site_adp_type
_atom_site_occupancy
_atom_site_site_symmetry_order
_atom_site_calc_flag
_atom_site_refinement_flags_posn
_atom_site_refinement_flags_adp
_atom_site_refinement_flags_occupancy
_atom_site_disorder_assembly
_atom_site_disorder_group
O1 O 0.500000 0.80783(17) 0.3581(2) 0.0299(5) Uani 1 2 d S T P . .
O2 O 0.500000 0.88246(16) 0.4979(2) 0.0292(4) Uani 1 2 d S T P . .
C3 C 0.500000 0.8027(2) 0.6323(3) 0.0269(6) Uani 1 2 d S T P . .
C4 C 0.59599(14) 0.72274(16) 0.6181(2) 0.0267(4) Uani 1 1 d . . . . .
C5 C 0.59566(14) 0.65200(16) 0.4871(2) 0.0281(4) Uani 1 1 d . . . . .
C6 C 0.500000 0.6741(2) 0.3917(3) 0.0284(6) Uani 1 2 d S T P . .
C7 C 0.500000 0.6157(3) 0.2369(3) 0.0376(7) Uani 1 2 d S T P . .
H7A H 0.436176 0.638718 0.183502 0.056 Uiso 0.5 1 calc R U P A -1
H7B H 0.503175 0.526093 0.247023 0.056 Uiso 0.5 1 calc R U P A -1
H7C H 0.560649 0.644614 0.180177 0.056 Uiso 0.5 1 calc R U P A -1
C8 C 0.67803(15) 0.57454(18) 0.4545(2) 0.0334(5) Uani 1 1 d . . . . .
H8 H 0.677136 0.525601 0.366056 0.040 Uiso 1 1 calc R U . . .
C9 C 0.76227(16) 0.5691(2) 0.5528(3) 0.0362(5) Uani 1 1 d . . . . .
H9 H 0.818721 0.515254 0.532165 0.043 Uiso 1 1 calc R U . . .
C10 C 0.76411(16) 0.6422(2) 0.6809(3) 0.0361(5) Uani 1 1 d . . . . .
H10 H 0.822689 0.639587 0.745978 0.043 Uiso 1 1 calc R U . . .
C11 C 0.68076(15) 0.71897(18) 0.7144(2) 0.0323(5) Uani 1 1 d . . . . .
H11 H 0.681909 0.768406 0.802344 0.039 Uiso 1 1 calc R U . . .
C12 C 0.500000 0.8923(3) 0.7623(3) 0.0333(6) Uani 1 2 d S T P . .
H12A H 0.500000 0.846760 0.857287 0.050 Uiso 0.5 1 calc R U P B -1
H12B H 0.562297 0.944161 0.756889 0.050 Uiso 0.5 1 calc R U P B -1
H12C H 0.437703 0.944161 0.756889 0.050 Uiso 0.5 1 calc R U P B -1

loop_
_atom_site_aniso_label
_atom_site_aniso_U_11
_atom_site_aniso_U_22
_atom_site_aniso_U_33
_atom_site_aniso_U_23
_atom_site_aniso_U_13
_atom_site_aniso_U_12
O1 0.0369(10) 0.0296(9) 0.0233(9) -0.0004(8) 0.000 0.000
O2 0.0367(10) 0.0252(9) 0.0258(10) -0.0006(8) 0.000 0.000
C3 0.0311(14) 0.0265(12) 0.0231(14) 0.0006(11) 0.000 0.000
C4 0.0285(11) 0.0245(9) 0.0271(9) 0.0024(7) 0.0014(8) -0.0032(7)
C5 0.0298(10) 0.0270(9) 0.0275(11) 0.0022(8) 0.0021(8) -0.0020(7)
C6 0.0320(13) 0.0268(13) 0.0264(14) -0.0007(11) 0.000 0.000
C7 0.0464(17) 0.0405(16) 0.0259(15) -0.0053(12) 0.000 0.000
C8 0.0363(11) 0.0332(10) 0.0308(10) 0.0021(8) 0.0077(9) 0.0036(8)
C9 0.0299(10) 0.0374(11) 0.0414(12) 0.0126(9) 0.0073(9) 0.0071(9)
C10 0.0287(10) 0.0392(11) 0.0403(12) 0.0124(9) -0.0035(10) -0.0011(8)
C11 0.0335(10) 0.0317(10) 0.0315(11) 0.0045(8) -0.0032(9) -0.0051(8)
C12 0.0401(15) 0.0304(13) 0.0295(15) -0.0050(12) 0.000 0.000

loop_
_atom_type_symbol
_atom_type_description
_atom_type_scat_dispersion_real
_atom_type_scat_dispersion_imag
_atom_type_scat_source
C C 0.0181 0.0091 'International Tables Vol C Tables 4.2.6.8 and 6.1.1.4'
H H 0.0000 0.0000 'International Tables Vol C Tables 4.2.6.8 and 6.1.1.4'
O O 0.0492 0.0322 'International Tables Vol C Tables 4.2.6.8 and 6.1.1.4'

loop_
_geom_angle_atom_site_label_1
_geom_angle_atom_site_label_2
_geom_angle_atom_site_label_3
_geom_angle
_geom_angle_site_symmetry_1
_geom_angle_site_symmetry_3
_geom_angle_publ_flag
C6 O1 O2 111.52(18) . . ?
C3 O2 O1 110.90(16) . . ?
O2 C3 C4 105.67(13) . 4_655 ?
O2 C3 C4 105.67(13) . . ?
O2 C3 C12 103.9(2) . . ?
C4 C3 C4 109.1(2) . 4_655 ?
C12 C3 C4 115.71(13) . . ?
C12 C3 C4 115.71(13) . 4_655 ?
C5 C4 C3 112.53(17) . . ?
C11 C4 C3 127.26(18) . . ?
C11 C4 C5 120.12(18) . . ?
C4 C5 C6 112.54(17) . . ?
C8 C5 C4 120.54(18) . . ?
C8 C5 C6 126.91(19) . . ?
O1 C6 C5 105.60(14) . . ?
O1 C6 C5 105.60(14) . 4_655 ?
O1 C6 C7 103.2(2) . . ?
C5 C6 C5 108.6(2) 4_655 . ?
C5 C6 C7 116.29(14) 4_655 . ?
C5 C6 C7 116.29(14) . . ?
C6 C7 H7A 109.5 . . ?
C6 C7 H7B 109.5 . . ?
C6 C7 H7C 109.5 . . ?
H7A C7 H7B 109.5 . . ?
H7A C7 H7C 109.5 . . ?
H7B C7 H7C 109.5 . . ?
C5 C8 H8 120.4 . . ?
C5 C8 C9 119.24(19) . . ?
C9 C8 H8 120.4 . . ?
C8 C9 H9 119.9 . . ?
C10 C9 C8 120.27(19) . . ?
C10 C9 H9 119.9 . . ?
C9 C10 H10 119.8 . . ?
C9 C10 C11 120.42(19) . . ?
C11 C10 H10 119.8 . . ?
C4 C11 C10 119.37(19) . . ?
C4 C11 H11 120.3 . . ?
C10 C11 H11 120.3 . . ?
C3 C12 H12A 109.5 . . ?
C3 C12 H12B 109.5 . . ?
C3 C12 H12C 109.5 . . ?
H12A C12 H12B 109.5 . . ?
H12A C12 H12C 109.5 . . ?
H12B C12 H12C 109.5 . . ?

loop_
_geom_bond_atom_site_label_1
_geom_bond_atom_site_label_2
_geom_bond_distance
_geom_bond_site_symmetry_2
_geom_bond_publ_flag
O1 O2 1.486(2) . ?
O1 C6 1.485(3) . ?
O2 C3 1.478(3) . ?
C3 C4 1.514(2) . ?
C3 C4 1.514(2) 4_655 ?
C3 C12 1.513(3) . ?
C4 C5 1.397(2) . ?
C4 C11 1.386(3) . ?
C5 C6 1.513(2) . ?
C5 C8 1.383(3) . ?
C6 C7 1.517(4) . ?
C7 H7A 0.9800 . ?
C7 H7B 0.9800 . ?
C7 H7C 0.9800 . ?
C8 H8 0.9500 . ?
C8 C9 1.393(3) . ?
C9 H9 0.9500 . ?
C9 C10 1.390(3) . ?
C10 H10 0.9500 . ?
C10 C11 1.390(3) . ?
C11 H11 0.9500 . ?
C12 H12A 0.9800 . ?
C12 H12B 0.9800 . ?
C12 H12C 0.9800 . ?

loop_
_geom_torsion_atom_site_label_1
_geom_torsion_atom_site_label_2
_geom_torsion_atom_site_label_3
_geom_torsion_atom_site_label_4
_geom_torsion
_geom_torsion_site_symmetry_1
_geom_torsion_site_symmetry_2
_geom_torsion_site_symmetry_3
_geom_torsion_site_symmetry_4
_geom_torsion_publ_flag
O1 O2 C3 C4 -57.76(13) . . . 4_655 ?
O1 O2 C3 C4 57.76(13) . . . . ?
O1 O2 C3 C12 180.000(1) . . . . ?
O2 O1 C6 C5 57.49(14) . . . 4_655 ?
O2 O1 C6 C5 -57.49(14) . . . . ?
O2 O1 C6 C7 180.000(1) . . . . ?
O2 C3 C4 C5 -59.2(2) . . . . ?
O2 C3 C4 C11 117.5(2) . . . . ?
C3 C4 C5 C6 0.6(2) . . . . ?
C3 C4 C5 C8 179.15(18) . . . . ?
C3 C4 C11 C10 -177.93(19) . . . . ?
C4 C3 C4 C5 54.0(2) 4_655 . . . ?
C4 C3 C4 C11 -129.32(18) 4_655 . . . ?
C4 C5 C6 O1 57.8(2) . . . . ?
C4 C5 C6 C5 -55.1(2) . . . 4_655 ?
C4 C5 C6 C7 171.44(19) . . . . ?
C4 C5 C8 C9 -1.0(3) . . . . ?
C5 C4 C11 C10 -1.5(3) . . . . ?
C5 C8 C9 C10 -1.0(3) . . . . ?
C6 O1 O2 C3 0.000(1) . . . . ?
C6 C5 C8 C9 177.39(19) . . . . ?
C8 C5 C6 O1 -120.7(2) . . . . ?
C8 C5 C6 C5 126.44(19) . . . 4_655 ?
C8 C5 C6 C7 -7.0(3) . . . . ?
C8 C9 C10 C11 1.7(3) . . . . ?
C9 C10 C11 C4 -0.5(3) . . . . ?
C11 C4 C5 C6 -176.37(18) . . . . ?
C11 C4 C5 C8 2.2(3) . . . . ?
C12 C3 C4 C5 -173.50(18) . . . . ?
C12 C3 C4 C11 3.2(3) . . . . ?

loop_
_twin_individual_id
_twin_individual_mass_fraction_refined
1 1.0(4)
2 0.0(4)
